data_2243591
loop_
_publ_author_name
'Sigdel Regmi, Bhawani'
'Apblett, Allen'
'Powell, Douglas'

_publ_section_title
;
 Crystal structure of melaminium cyanoacetate monohydrate
;
_journal_issue 10
_journal_name_full 'Acta Crystallographica Section E'
_journal_page_first 1645
_journal_page_last 1648
_journal_paper_doi 10.1107/S2056989020012335
_journal_volume 76
_journal_year 2020
_chemical_formula_iupac 'C3 H7 N6 +, C3 H2 N O2 -, H2 O'
_chemical_formula_moiety 'C3 H7 N6 +, C3 H2 N O2 -, H2 O'
_chemical_formula_sum 'C6 H11 N7 O3'
_chemical_formula_weight 229.22
_chemical_name_common
;
Melaminium cyanoacetate monohydrate
;
_chemical_name_systematic
;
2,4,6-Triamino-1,3,5-triazin-1-ium cyanoacetate monohydrate
;
_space_group_crystal_system monoclinic
_space_group_IT_number 14
_space_group_name_Hall '-P 2ybc'
_space_group_name_H-M_alt 'P 1 21/c 1'
_atom_sites_solution_hydrogens mixed
_atom_sites_solution_primary direct
_atom_sites_solution_secondary difmap
_audit_creation_method SHELXL-2018/3
_cell_angle_alpha 90
_cell_angle_beta 91.646(3)
_cell_angle_gamma 90
_cell_formula_units_Z 4
_cell_length_a 4.6928(6)
_cell_length_b 9.3881(13)
_cell_length_c 22.918(3)
_cell_measurement_reflns_used 3720
_cell_measurement_temperature 100(2)
_cell_measurement_theta_max 28.06
_cell_measurement_theta_min 2.34
_cell_volume 1009.3(2)
_computing_cell_refinement
;
SAINT (Bruker, 2007)
;
_computing_data_collection
;
SMART (Bruker, 2007)
;
_computing_data_reduction
;
SAINT (Bruker, 2007)
;
_computing_molecular_graphics
;
SHELXTL (Sheldrick, 2008) and <i>CrystalMaker</i> (Palmer, 2014)
;
_computing_publication_material
;
SHELXTL (Sheldrick, 2008)
;
_computing_structure_refinement
;
<i>SHELXL2018/3</i> (Sheldrick, 2015<i>b</i>)
;
_computing_structure_solution
;
<i>SHELXT</i> (Sheldrick, 2015<i>a</i>)
;
_diffrn_ambient_temperature 100(2)
_diffrn_measured_fraction_theta_full 1.000
_diffrn_measured_fraction_theta_max 0.996
_diffrn_measurement_device_type 'Bruker APEX CCD'
_diffrn_measurement_method '\f and \w scans'
_diffrn_radiation_type MoK\a
_diffrn_radiation_wavelength 0.71073
_diffrn_reflns_av_R_equivalents 0.0584
_diffrn_reflns_av_unetI/netI 0.0497
_diffrn_reflns_limit_h_max 6
_diffrn_reflns_limit_h_min -5
_diffrn_reflns_limit_k_max 12
_diffrn_reflns_limit_k_min -12
_diffrn_reflns_limit_l_max 30
_diffrn_reflns_limit_l_min -30
_diffrn_reflns_number 12615
_diffrn_reflns_theta_full 25.242
_diffrn_reflns_theta_max 28.363
_diffrn_reflns_theta_min 1.778
_exptl_absorpt_coefficient_mu 0.123
_exptl_absorpt_correction_T_max 0.9951
_exptl_absorpt_correction_T_min 0.9478
_exptl_absorpt_correction_type multi-scan
_exptl_absorpt_process_details
;
(<i>SADABS</i>; Bruker, 2007)
;
_exptl_crystal_colour colourless
_exptl_crystal_density_diffrn 1.509
_exptl_crystal_description needle
_exptl_crystal_F_000 480
_exptl_crystal_size_max 0.44
_exptl_crystal_size_mid 0.17
_exptl_crystal_size_min 0.04
_refine_diff_density_max 0.278
_refine_diff_density_min -0.292
_refine_ls_extinction_method none
_refine_ls_goodness_of_fit_ref 1.004
_refine_ls_hydrogen_treatment mixed
_refine_ls_matrix_type full
_refine_ls_number_parameters 172
_refine_ls_number_reflns 2517
_refine_ls_number_restraints 0
_refine_ls_restrained_S_all 1.004
_refine_ls_R_factor_all 0.0735
_refine_ls_R_factor_gt 0.0472
_refine_ls_shift/su_max 0.001
_refine_ls_shift/su_mean 0.000
_refine_ls_structure_factor_coef Fsqd
_refine_ls_weighting_details 'w=1/[\s^2^(Fo^2^)+(0.0640P)^2^+0.3200P] where P=(Fo^2^+2Fc^2^)/3'
_refine_ls_weighting_scheme calc
_refine_ls_wR_factor_gt 0.1123
_refine_ls_wR_factor_ref 0.1258
_reflns_number_gt 1856
_reflns_number_total 2517
_reflns_threshold_expression 'I > 2\s(I)'
_cod_data_source_file is5552sup1.cif
_cod_data_source_block I
_cod_original_sg_symbol_H-M 'P 21/c'
_cod_database_code 2243591
_shelx_space_group_comment
;
The symmetry employed for this shelxl refinement is uniquely defined
by the following loop, which should always be used as a source of
symmetry information in preference to the above space-group names.
They are only intended as comments.
;
_shelx_estimated_absorpt_t_min 0.948
_shelx_estimated_absorpt_t_max 0.995

loop_
_space_group_symop_operation_xyz
'x, y, z'
'-x, y+1/2, -z+1/2'
'-x, -y, -z'
'x, -y-1/2, z-1/2'

loop_
_atom_site_type_symbol
_atom_site_label
_atom_site_fract_x
_atom_site_fract_y
_atom_site_fract_z
_atom_site_U_iso_or_equiv
_atom_site_adp_type
_atom_site_calc_flag
_atom_site_occupancy
_atom_site_disorder_assembly
_atom_site_disorder_group
C C1 0.3297(4) 0.25701(18) 0.41214(7) 0.0117(4) Uani d 1 . .
N N2 0.4321(3) 0.39286(15) 0.40750(6) 0.0121(3) Uani d 1 . .
H H2 0.359(4) 0.453(2) 0.3804(9) 0.014 Uiso d 1 . .
C C3 0.6562(4) 0.43434(17) 0.44283(7) 0.0111(4) Uani d 1 . .
N N4 0.7614(3) 0.35064(14) 0.48477(6) 0.0126(3) Uani d 1 . .
C C5 0.6396(4) 0.21954(17) 0.48861(8) 0.0125(4) Uani d 1 . .
N N6 0.4316(3) 0.16816(15) 0.45231(6) 0.0135(3) Uani d 1 . .
N N7 0.1226(3) 0.21696(16) 0.37493(7) 0.0151(3) Uani d 1 . .
H H7A 0.059(4) 0.128(2) 0.3786(9) 0.018 Uiso d 1 . .
H H7B 0.055(4) 0.277(2) 0.3458(9) 0.018 Uiso d 1 . .
N N8 0.7672(3) 0.56251(15) 0.43490(7) 0.0137(3) Uani d 1 . .
H H8A 0.711(4) 0.617(2) 0.4041(9) 0.016 Uiso d 1 . .
H H8B 0.914(5) 0.586(2) 0.4577(9) 0.016 Uiso d 1 . .
N N9 0.7332(4) 0.13535(16) 0.53094(7) 0.0202(4) Uani d 1 . .
H H9A 0.870(5) 0.163(2) 0.5569(10) 0.024 Uiso d 1 . .
H H9B 0.673(5) 0.044(3) 0.5337(9) 0.024 Uiso d 1 . .
O O11 0.6998(3) 0.73778(13) 0.33172(5) 0.0157(3) Uani d 1 . .
C C12 0.7511(4) 0.87001(18) 0.33632(8) 0.0129(4) Uani d 1 . .
O O13 0.9314(3) 0.92554(14) 0.36958(6) 0.0224(3) Uani d 1 . .
C C14 0.5789(4) 0.97232(18) 0.29669(8) 0.0163(4) Uani d 1 . .
H H14A 0.465226 1.035861 0.321467 0.020 Uiso calc 1 . .
H H14B 0.713248 1.032642 0.275142 0.020 Uiso calc 1 . .
C C15 0.3874(4) 0.90159(18) 0.25472(8) 0.0156(4) Uani d 1 . .
N N16 0.2366(4) 0.84731(17) 0.22144(7) 0.0237(4) Uani d 1 . .
O O1S 0.2181(3) 0.58309(13) 0.32906(6) 0.0163(3) Uani d 1 . .
H H1SA 0.363(5) 0.650(2) 0.3269(9) 0.020 Uiso d 1 . .
H H1SB 0.059(5) 0.630(2) 0.3289(9) 0.020 Uiso d 1 . .

loop_
_atom_site_aniso_label
_atom_site_aniso_U_11
_atom_site_aniso_U_22
_atom_site_aniso_U_33
_atom_site_aniso_U_12
_atom_site_aniso_U_13
_atom_site_aniso_U_23
C1 0.0117(8) 0.0117(8) 0.0118(8) -0.0003(6) 0.0012(6) -0.0011(6)
N2 0.0141(8) 0.0088(7) 0.0131(7) -0.0006(6) -0.0040(6) 0.0023(6)
C3 0.0116(9) 0.0105(8) 0.0110(8) 0.0009(6) -0.0005(6) -0.0011(6)
N4 0.0140(8) 0.0095(7) 0.0141(7) -0.0014(6) -0.0023(6) 0.0011(5)
C5 0.0123(9) 0.0104(7) 0.0148(9) -0.0017(6) -0.0024(7) 0.0005(6)
N6 0.0161(8) 0.0099(7) 0.0144(8) -0.0012(6) -0.0048(6) 0.0016(6)
N7 0.0184(8) 0.0109(7) 0.0155(8) -0.0025(6) -0.0063(6) 0.0025(6)
N8 0.0148(8) 0.0108(7) 0.0152(8) -0.0039(6) -0.0036(6) 0.0036(6)
N9 0.0257(9) 0.0117(7) 0.0222(9) -0.0067(7) -0.0141(7) 0.0064(6)
O11 0.0150(7) 0.0108(6) 0.0208(7) -0.0009(5) -0.0040(5) 0.0034(5)
C12 0.0135(9) 0.0115(8) 0.0136(9) -0.0024(7) -0.0013(7) 0.0022(6)
O13 0.0269(8) 0.0163(6) 0.0231(7) -0.0048(6) -0.0135(6) 0.0034(5)
C14 0.0197(10) 0.0113(8) 0.0174(9) -0.0010(7) -0.0069(7) -0.0001(7)
C15 0.0164(9) 0.0128(8) 0.0174(9) 0.0025(7) -0.0027(7) 0.0037(7)
N16 0.0273(10) 0.0198(8) 0.0235(9) -0.0010(7) -0.0104(7) 0.0012(7)
O1S 0.0129(7) 0.0126(6) 0.0232(7) -0.0003(5) -0.0031(5) 0.0052(5)

loop_
_atom_type_symbol
_atom_type_description
_atom_type_scat_dispersion_real
_atom_type_scat_dispersion_imag
_atom_type_scat_source
C C 0.0033 0.0016 'International Tables Vol C Tables 4.2.6.8 and 6.1.1.4'
H H 0.0000 0.0000 'International Tables Vol C Tables 4.2.6.8 and 6.1.1.4'
N N 0.0061 0.0033 'International Tables Vol C Tables 4.2.6.8 and 6.1.1.4'
O O 0.0106 0.0060 'International Tables Vol C Tables 4.2.6.8 and 6.1.1.4'

loop_
_geom_angle_atom_site_label_1
_geom_angle_atom_site_label_2
_geom_angle_atom_site_label_3
_geom_angle_site_symmetry_1
_geom_angle_site_symmetry_3
_geom_angle
_geom_angle_publ_flag
N6 C1 N7 . . 120.78(16) ?
N6 C1 N2 . . 121.44(15) n
N7 C1 N2 . . 117.77(15) ?
C3 N2 C1 . . 119.08(14) n
C3 N2 H2 . . 120.1(13) ?
C1 N2 H2 . . 120.8(13) ?
N4 C3 N8 . . 119.86(16) ?
N4 C3 N2 . . 121.68(15) n
N8 C3 N2 . . 118.45(15) ?
C3 N4 C5 . . 115.76(15) n
N9 C5 N6 . . 117.29(15) ?
N9 C5 N4 . . 117.30(16) ?
N6 C5 N4 . . 125.42(15) n
C1 N6 C5 . . 116.32(15) ?
C1 N7 H7A . . 116.4(13) ?
C1 N7 H7B . . 121.4(13) ?
H7A N7 H7B . . 122.1(19) ?
C3 N8 H8A . . 121.0(13) ?
C3 N8 H8B . . 117.0(14) ?
H8A N8 H8B . . 121.5(19) ?
C5 N9 H9A . . 122.0(14) ?
C5 N9 H9B . . 121.5(14) ?
H9A N9 H9B . . 116(2) ?
O13 C12 O11 . . 126.04(16) n
O13 C12 C14 . . 116.09(15) ?
O11 C12 C14 . . 117.87(15) ?
C15 C14 C12 . . 114.17(14) ?
C15 C14 H14A . . 108.7 ?
C12 C14 H14A . . 108.7 ?
C15 C14 H14B . . 108.7 ?
C12 C14 H14B . . 108.7 ?
H14A C14 H14B . . 107.6 ?
N16 C15 C14 . . 179.30(19) n
H1SA O1S H1SB . . 106.4(19) n

loop_
_geom_bond_atom_site_label_1
_geom_bond_atom_site_label_2
_geom_bond_site_symmetry_2
_geom_bond_distance
_geom_bond_publ_flag
C1 N6 . 1.322(2) n
C1 N7 . 1.329(2) ?
C1 N2 . 1.368(2) n
N2 C3 . 1.365(2) n
N2 H2 . 0.90(2) n
C3 N4 . 1.326(2) n
C3 N8 . 1.326(2) ?
N4 C5 . 1.361(2) n
C5 N9 . 1.317(2) ?
C5 N6 . 1.353(2) n
N7 H7A . 0.89(2) ?
N7 H7B . 0.92(2) ?
N8 H8A . 0.91(2) ?
N8 H8B . 0.88(2) ?
N9 H9A . 0.90(2) ?
N9 H9B . 0.90(2) ?
O11 C12 . 1.268(2) n
C12 O13 . 1.238(2) n
C12 C14 . 1.536(2) ?
C14 C15 . 1.458(2) ?
C14 H14A . 0.9900 ?
C14 H14B . 0.9900 ?
C15 N16 . 1.145(2) n
O1S H1SA . 0.93(2) ?
O1S H1SB . 0.87(2) ?

loop_
_geom_hbond_atom_site_label_D
_geom_hbond_atom_site_label_H
_geom_hbond_atom_site_label_A
_geom_hbond_site_symmetry_A
_geom_hbond_distance_DH
_geom_hbond_distance_HA
_geom_hbond_distance_DA
_geom_hbond_angle_DHA
_geom_hbond_publ_flag
N2 H2 O1S . 0.90(2) 1.81(2) 2.7067(19) 176.4(19) yes
N7 H7A O13 1_445 0.89(2) 2.00(2) 2.881(2) 168(2) yes
N7 H7B N16 2_545 0.92(2) 2.13(2) 3.001(2) 155.6(18) yes
N8 H8A O11 . 0.91(2) 2.01(2) 2.891(2) 164.6(19) yes
N8 H8B N4 3_766 0.88(2) 2.07(2) 2.952(2) 176(2) yes
N9 H9A O13 3_766 0.90(2) 2.08(2) 2.792(2) 135.7(19) yes
N9 H9B N6 3_656 0.90(2) 2.08(2) 2.980(2) 174(2) yes
C14 H14B O1S 2_655 0.99 2.46 3.233(2) 134 yes
O1S H1SA O11 . 0.93(2) 1.78(2) 2.6860(19) 163.3(19) yes
O1S H1SB O11 1_455 0.87(2) 1.97(2) 2.8351(19) 178(2) yes

loop_
_geom_torsion_atom_site_label_1
_geom_torsion_atom_site_label_2
_geom_torsion_atom_site_label_3
_geom_torsion_atom_site_label_4
_geom_torsion_site_symmetry_1
_geom_torsion_site_symmetry_2
_geom_torsion_site_symmetry_3
_geom_torsion_site_symmetry_4
_geom_torsion
_geom_torsion_publ_flag
N6 C1 N2 C3 . . . . 4.1(2) ?
N7 C1 N2 C3 . . . . -176.16(16) ?
C1 N2 C3 N4 . . . . -5.8(2) ?
C1 N2 C3 N8 . . . . 174.98(16) ?
N8 C3 N4 C5 . . . . -178.19(16) ?
N2 C3 N4 C5 . . . . 2.6(2) ?
C3 N4 C5 N9 . . . . -177.98(17) ?
C3 N4 C5 N6 . . . . 2.5(3) ?
N7 C1 N6 C5 . . . . -179.16(16) ?
N2 C1 N6 C5 . . . . 0.6(2) ?
N9 C5 N6 C1 . . . . 176.40(17) ?
N4 C5 N6 C1 . . . . -4.1(3) ?
O13 C12 C14 C15 . . . . 174.83(17) ?
O11 C12 C14 C15 . . . . -4.3(3) ?

_cod_database_fobs_code 2243591
